data_7058592
loop_
_publ_author_name
'Arendt-Pindel, Agata'
'Marsza\/lek-Harych, Aleksandra'
'G\;ebarowska, El\.zbieta'
'G\;ebarowski, Tomasz'
'J\;edrzkiewicz, Dawid'
'Pl\;askowska, El\.zbieta'
'Zalewski, Dariusz'
'Gulia, Nurbey'
'Szafert, S\/lawomir'
'Ejfler, Jolanta'

_publ_section_title
;
 Design and functionalization of bioactive benzoxazines. An unexpected
 ortho-substitution effect
;
_journal_issue 30
_journal_name_full 'New Journal of Chemistry'
_journal_page_first 12042
_journal_paper_doi 10.1039/C8NJ06440G
_journal_volume 43
_journal_year 2019
_chemical_formula_moiety '1.95(C26 H33 N O), 0.05(C24 H32 N O I)'
_chemical_formula_sum 'C51.9 H65.95 I0.05 N2 O2'
_chemical_formula_weight 756.16
_chemical_name_systematic
;
6,8-di-tert-butyl-3-(4-ethynylphenethyl)-3,4-dihydro-2H-benzo[e][1,3]oxazine
;
_space_group_crystal_system monoclinic
_space_group_IT_number 14
_space_group_name_Hall '-P 2ybc'
_space_group_name_H-M_alt 'P 1 21/c 1'
_symmetry_space_group_name_Hall '-P 2ybc'
_symmetry_space_group_name_H-M 'P 1 21/c 1'
_atom_sites_solution_hydrogens geom
_audit_creation_method SHELXL-2017/1
_audit_update_record
;
2018-04-13 deposited with the CCDC.    2019-07-02 downloaded from the CCDC.
;
_cell_angle_alpha 90
_cell_angle_beta 105.84(3)
_cell_angle_gamma 90
_cell_formula_units_Z 4
_cell_length_a 19.608(3)
_cell_length_b 10.754(2)
_cell_length_c 21.654(4)
_cell_measurement_reflns_used 23271
_cell_measurement_temperature 100(2)
_cell_measurement_theta_max 32.4997
_cell_measurement_theta_min 2.9275
_cell_volume 4392.7(15)
_computing_cell_refinement
;
CrysAlis RED, Oxford Diffraction Ltd.,
Version 1.171.33.66 (release 28-04-2010 CrysAlis171 .NET)
(compiled Apr 28 2010,14:27:37)
;
_computing_data_collection
;
CrysAlis CCD, Oxford Diffraction Ltd.,
Version 1.171.33.66 (release 28-04-2010 CrysAlis171 .NET)
(compiled Apr 28 2010,14:27:37)
;
_computing_data_reduction
;
CrysAlis RED, Oxford Diffraction Ltd.,
Version 1.171.33.66 (release 28-04-2010 CrysAlis171 .NET)
(compiled Apr 28 2010,14:27:37)
;
_computing_structure_refinement 'SHELXL-2017/1 (Sheldrick, 2017)'
_computing_structure_solution 'SHELXS-2013/1 (Sheldrick, 2013)'
_diffrn_ambient_temperature 100(2)
_diffrn_detector_area_resol_mean 8.3359
_diffrn_measured_fraction_theta_full 0.998
_diffrn_measured_fraction_theta_max 0.978
_diffrn_measurement_device_type 'Xcalibur, Sapphire2, large Be window'
_diffrn_measurement_method '\w scans'
_diffrn_radiation_type MoK\a
_diffrn_radiation_wavelength 0.71073
_diffrn_reflns_av_R_equivalents 0.0473
_diffrn_reflns_av_unetI/netI 0.0512
_diffrn_reflns_Laue_measured_fraction_full 0.998
_diffrn_reflns_Laue_measured_fraction_max 0.978
_diffrn_reflns_limit_h_max 29
_diffrn_reflns_limit_h_min -29
_diffrn_reflns_limit_k_max 11
_diffrn_reflns_limit_k_min -16
_diffrn_reflns_limit_l_max 32
_diffrn_reflns_limit_l_min -32
_diffrn_reflns_number 68555
_diffrn_reflns_point_group_measured_fraction_full 0.998
_diffrn_reflns_point_group_measured_fraction_max 0.978
_diffrn_reflns_theta_full 25.500
_diffrn_reflns_theta_max 32.573
_diffrn_reflns_theta_min 3.120
_diffrn_source 'Enhance (Mo) X-ray Source'
_exptl_absorpt_coefficient_mu 0.103
_exptl_absorpt_correction_T_max 0.985
_exptl_absorpt_correction_T_min 0.960
_exptl_absorpt_correction_type analytical
_exptl_absorpt_process_details
;
CrysAlis RED, Oxford Diffraction Ltd.,
Version 1.171.33.66 (release 28-04-2010 CrysAlis171 .NET)
(compiled Apr 28 2010,14:27:37)
Analytical numeric absorption correction using a multifaceted crystal
            model based on expressions derived by R.C. Clark & J.S. Reid.
(Clark, R. C. & Reid, J. S. (1995). Acta Cryst. A51, 887-897)
;
_exptl_crystal_colour colourless
_exptl_crystal_density_diffrn 1.143
_exptl_crystal_description block
_exptl_crystal_F_000 1640
_exptl_crystal_size_max 0.560
_exptl_crystal_size_mid 0.440
_exptl_crystal_size_min 0.160
_refine_diff_density_max 0.429
_refine_diff_density_min -0.221
_refine_diff_density_rms 0.051
_refine_ls_extinction_method none
_refine_ls_goodness_of_fit_ref 0.909
_refine_ls_hydrogen_treatment constr
_refine_ls_matrix_type full
_refine_ls_number_parameters 521
_refine_ls_number_reflns 15649
_refine_ls_number_restraints 0
_refine_ls_restrained_S_all 0.909
_refine_ls_R_factor_all 0.0786
_refine_ls_R_factor_gt 0.0449
_refine_ls_shift/su_max 0.001
_refine_ls_shift/su_mean 0.000
_refine_ls_structure_factor_coef Fsqd
_refine_ls_weighting_details 'w=1/[\s^2^(Fo^2^)+(0.0695P)^2^] where P=(Fo^2^+2Fc^2^)/3'
_refine_ls_weighting_scheme calc
_refine_ls_wR_factor_gt 0.1080
_refine_ls_wR_factor_ref 0.1161
_reflns_Friedel_coverage 0.000
_reflns_number_gt 9899
_reflns_number_total 15649
_reflns_threshold_expression 'I > 2\s(I)'
_cod_data_source_file c8nj06440g2.cif
_cod_data_source_block 16
_cod_depositor_comments 'Adding full bibliography for 7058586--7058596.cif.'
_cod_original_cell_volume 4392.8(15)
_cod_original_formula_sum 'C51.90 H65.95 I0.05 N2 O2'
_cod_database_code 7058592
_shelx_shelxl_version_number 2017/1
_shelx_space_group_comment
;
The symmetry employed for this shelxl refinement is uniquely defined
by the following loop, which should always be used as a source of
symmetry information in preference to the above space-group names.
They are only intended as comments.
;
_shelx_estimated_absorpt_t_min 0.945
_shelx_estimated_absorpt_t_max 0.984

loop_
_space_group_symop_operation_xyz
'x, y, z'
'-x, y+1/2, -z+1/2'
'-x, -y, -z'
'x, -y-1/2, z-1/2'

loop_
_atom_site_label
_atom_site_type_symbol
_atom_site_fract_x
_atom_site_fract_y
_atom_site_fract_z
_atom_site_U_iso_or_equiv
_atom_site_adp_type
_atom_site_occupancy
_atom_site_site_symmetry_order
_atom_site_calc_flag
_atom_site_refinement_flags_posn
_atom_site_refinement_flags_adp
_atom_site_refinement_flags_occupancy
_atom_site_disorder_assembly
_atom_site_disorder_group
O1 O 0.70026(3) 0.34868(6) 0.39635(3) 0.01862(14) Uani 1 1 d . . . . .
N1 N 0.59989(4) 0.48799(7) 0.37863(4) 0.01670(16) Uani 1 1 d . . . . .
C1 C 0.37719(5) 0.45344(9) 0.09418(5) 0.01744(18) Uani 1 1 d . . . . .
C2 C 0.36175(5) 0.55389(9) 0.12914(5) 0.01997(19) Uani 1 1 d . . . . .
H2 H 0.318679 0.598504 0.113381 0.024 Uiso 1 1 calc R U . . .
C3 C 0.40902(5) 0.58853(9) 0.18665(5) 0.01918(19) Uani 1 1 d . . . . .
H3 H 0.397744 0.657023 0.209770 0.023 Uiso 1 1 calc R U . . .
C4 C 0.47288(5) 0.52523(9) 0.21151(5) 0.01688(18) Uani 1 1 d . . . . .
C5 C 0.48862(5) 0.42699(9) 0.17556(5) 0.01809(18) Uani 1 1 d . . . . .
H5 H 0.532239 0.383753 0.190816 0.022 Uiso 1 1 calc R U . . .
C6 C 0.44171(5) 0.39149(9) 0.11802(5) 0.01851(18) Uani 1 1 d . . . . .
H6 H 0.453529 0.324185 0.094464 0.022 Uiso 1 1 calc R U . . .
C7 C 0.52191(5) 0.56440(9) 0.27548(5) 0.01838(18) Uani 1 1 d . . . . .
H7A H 0.492749 0.589080 0.304251 0.022 Uiso 1 1 calc R U . . .
H7B H 0.548864 0.638560 0.268640 0.022 Uiso 1 1 calc R U . . .
C8 C 0.57449(5) 0.46461(9) 0.30910(5) 0.01701(18) Uani 1 1 d . . . . .
H8A H 0.551291 0.382104 0.301661 0.020 Uiso 1 1 calc R U . . .
H8B H 0.615373 0.463391 0.290554 0.020 Uiso 1 1 calc R U . . .
C9 C 0.63599(5) 0.38311(9) 0.41340(5) 0.01853(18) Uani 1 1 d . . . . .
H9A H 0.603309 0.311082 0.405502 0.022 Uiso 1 1 calc R U . . .
H9B H 0.648351 0.401991 0.459885 0.022 Uiso 1 1 calc R U . . .
C10 C 0.74660(5) 0.44647(9) 0.39806(4) 0.01583(17) Uani 1 1 d . . . . .
C11 C 0.81764(5) 0.41941(9) 0.40045(4) 0.01629(17) Uani 1 1 d . . . . .
C12 C 0.86229(5) 0.52102(9) 0.40111(5) 0.01737(18) Uani 1 1 d . . . . .
H12 H 0.910235 0.504967 0.402154 0.021 Uiso 1 1 calc R U . . .
C13 C 0.84051(5) 0.64468(9) 0.40033(4) 0.01670(18) Uani 1 1 d . . . . .
C14 C 0.76983(5) 0.66614(9) 0.39810(5) 0.01682(18) Uani 1 1 d . . . . .
H14 H 0.753418 0.749359 0.397551 0.020 Uiso 1 1 calc R U . . .
C15 C 0.72271(5) 0.56901(9) 0.39666(4) 0.01577(17) Uani 1 1 d . . . . .
C16 C 0.64663(5) 0.59693(9) 0.39539(5) 0.01815(18) Uani 1 1 d . . . . .
H16A H 0.645373 0.627817 0.438138 0.022 Uiso 1 1 calc R U . . .
H16B H 0.628375 0.663857 0.363816 0.022 Uiso 1 1 calc R U . . .
C17 C 0.89064(5) 0.75522(9) 0.40244(5) 0.01969(19) Uani 1 1 d . . . . .
C18 C 0.86143(6) 0.83801(11) 0.34355(6) 0.0309(3) Uani 1 1 d . . . . .
H18A H 0.857957 0.789717 0.304438 0.046 Uiso 1 1 calc R U . . .
H18B H 0.893330 0.908774 0.345059 0.046 Uiso 1 1 calc R U . . .
H18C H 0.814309 0.868489 0.343507 0.046 Uiso 1 1 calc R U . . .
C19 C 0.89596(6) 0.83082(10) 0.46388(6) 0.0287(2) Uani 1 1 d . . . . .
H19A H 0.848785 0.860931 0.463872 0.043 Uiso 1 1 calc R U . . .
H19B H 0.927701 0.901829 0.465388 0.043 Uiso 1 1 calc R U . . .
H19C H 0.914787 0.777877 0.501512 0.043 Uiso 1 1 calc R U . . .
C20 C 0.96527(5) 0.71375(10) 0.40251(6) 0.0257(2) Uani 1 1 d . . . . .
H20A H 0.984125 0.657327 0.438688 0.039 Uiso 1 1 calc R U . . .
H20B H 0.996143 0.786713 0.406686 0.039 Uiso 1 1 calc R U . . .
H20C H 0.963373 0.670635 0.362206 0.039 Uiso 1 1 calc R U . . .
C21 C 0.84564(5) 0.28543(9) 0.40423(5) 0.01933(19) Uani 1 1 d . . . . .
C22 C 0.80663(6) 0.21206(10) 0.34421(5) 0.0249(2) Uani 1 1 d . . . . .
H22A H 0.755388 0.217398 0.338525 0.037 Uiso 1 1 calc R U . . .
H22B H 0.821484 0.124780 0.349292 0.037 Uiso 1 1 calc R U . . .
H22C H 0.818101 0.247125 0.306490 0.037 Uiso 1 1 calc R U . . .
C23 C 0.92505(6) 0.28045(10) 0.40791(6) 0.0260(2) Uani 1 1 d . . . . .
H23A H 0.932733 0.316710 0.368829 0.039 Uiso 1 1 calc R U . . .
H23B H 0.941073 0.193759 0.411883 0.039 Uiso 1 1 calc R U . . .
H23C H 0.951952 0.327692 0.445355 0.039 Uiso 1 1 calc R U . . .
C24 C 0.83636(6) 0.22152(10) 0.46503(5) 0.0240(2) Uani 1 1 d . . . . .
H24A H 0.862586 0.267964 0.503042 0.036 Uiso 1 1 calc R U . . .
H24B H 0.854637 0.136337 0.467306 0.036 Uiso 1 1 calc R U . . .
H24C H 0.785941 0.219566 0.463450 0.036 Uiso 1 1 calc R U . . .
C25 C 0.32792(5) 0.41434(9) 0.03463(5) 0.01995(19) Uani 1 1 d . . . . .
C26 C 0.28791(6) 0.37993(10) -0.01358(5) 0.0247(2) Uani 1 1 d . . . . .
H26 H 0.255729 0.352260 -0.052356 0.030 Uiso 1 1 calc R U . . .
O2 O 0.29093(4) 0.41781(6) 0.32073(3) 0.02139(15) Uani 1 1 d . . . . .
N2 N 0.37671(5) 0.28437(8) 0.29220(4) 0.02227(18) Uani 1 1 d . . . . .
C31 C 0.59100(5) 0.24353(10) 0.58126(5) 0.0224(2) Uani 1 1 d . . . . .
C32 C 0.57825(6) 0.14813(10) 0.53573(5) 0.0242(2) Uani 1 1 d . . . . .
H32 H 0.609149 0.078449 0.541649 0.029 Uiso 1 1 calc R U . . .
C33 C 0.52071(5) 0.15498(10) 0.48204(5) 0.0228(2) Uani 1 1 d . . . . .
H33 H 0.512879 0.089967 0.451194 0.027 Uiso 1 1 calc R U . . .
C34 C 0.47379(5) 0.25576(9) 0.47223(5) 0.02053(19) Uani 1 1 d . . . . .
C35 C 0.48823(6) 0.35177(9) 0.51706(5) 0.0217(2) Uani 1 1 d . . . . .
H35 H 0.457745 0.422040 0.510819 0.026 Uiso 1 1 calc R U . . .
C36 C 0.54613(6) 0.34678(9) 0.57055(5) 0.0229(2) Uani 1 1 d . . . . .
H36 H 0.555401 0.413983 0.600149 0.027 Uiso 1 1 calc R U . . .
C37 C 0.41020(6) 0.26027(10) 0.41488(5) 0.0238(2) Uani 1 1 d . . . . .
H37A H 0.378390 0.328404 0.420322 0.029 Uiso 1 1 calc R U . . .
H37B H 0.383696 0.181083 0.411544 0.029 Uiso 1 1 calc R U . . .
C38 C 0.43266(5) 0.28151(10) 0.35288(5) 0.0217(2) Uani 1 1 d . . . . .
H38A H 0.458641 0.361396 0.357246 0.026 Uiso 1 1 calc R U . . .
H38B H 0.466542 0.215064 0.349841 0.026 Uiso 1 1 calc R U . . .
C39 C 0.33712(6) 0.39646(10) 0.27959(5) 0.0243(2) Uani 1 1 d . . . . .
H39A H 0.307913 0.395436 0.234391 0.029 Uiso 1 1 calc R U . . .
H39B H 0.370569 0.467064 0.284488 0.029 Uiso 1 1 calc R U . . .
C40 C 0.24742(5) 0.31824(9) 0.32354(5) 0.01769(18) Uani 1 1 d . . . . .
C41 C 0.18795(5) 0.33974(9) 0.34672(4) 0.01705(18) Uani 1 1 d . . . . .
C42 C 0.14368(5) 0.23826(9) 0.34706(5) 0.01801(18) Uani 1 1 d . . . . .
H42 H 0.103097 0.250673 0.362261 0.022 Uiso 1 1 calc R U . . .
C43 C 0.15584(5) 0.11934(9) 0.32623(5) 0.01802(18) Uani 1 1 d . . . . .
C44 C 0.21670(5) 0.10248(9) 0.30576(5) 0.01997(19) Uani 1 1 d . . . . .
H44 H 0.226963 0.022236 0.292278 0.024 Uiso 1 1 calc R U . . .
C45 C 0.26278(5) 0.20020(9) 0.30457(5) 0.01871(19) Uani 1 1 d . . . . .
C46 C 0.32814(5) 0.17790(10) 0.28108(5) 0.0233(2) Uani 1 1 d . . . . .
H46A H 0.353723 0.104155 0.303279 0.028 Uiso 1 1 calc R U . . .
H46B H 0.312953 0.159418 0.234533 0.028 Uiso 1 1 calc R U . . .
C47 C 0.10667(5) 0.00917(9) 0.32714(5) 0.0214(2) Uani 1 1 d . . . . .
C48 C 0.14594(7) -0.08559(11) 0.37742(6) 0.0325(3) Uani 1 1 d . . . . .
H48A H 0.188932 -0.113514 0.366765 0.049 Uiso 1 1 calc R U . . .
H48B H 0.115038 -0.157120 0.377644 0.049 Uiso 1 1 calc R U . . .
H48C H 0.158891 -0.046598 0.419941 0.049 Uiso 1 1 calc R U . . .
C49 C 0.08536(7) -0.05347(13) 0.26128(6) 0.0382(3) Uani 1 1 d . . . . .
H49A H 0.060347 0.006513 0.228904 0.057 Uiso 1 1 calc R U . . .
H49B H 0.054142 -0.124133 0.262337 0.057 Uiso 1 1 calc R U . . .
H49C H 0.127929 -0.082933 0.250378 0.057 Uiso 1 1 calc R U . . .
C50 C 0.03934(6) 0.04872(12) 0.34440(7) 0.0374(3) Uani 1 1 d . . . . .
H50A H 0.052001 0.085063 0.387536 0.056 Uiso 1 1 calc R U . . .
H50B H 0.008958 -0.024020 0.343416 0.056 Uiso 1 1 calc R U . . .
H50C H 0.013862 0.110494 0.313314 0.056 Uiso 1 1 calc R U . . .
C51 C 0.17169(5) 0.46931(9) 0.36893(5) 0.02027(19) Uani 1 1 d . . . . .
C52 C 0.23457(6) 0.51740(10) 0.42308(5) 0.0264(2) Uani 1 1 d . . . . .
H52A H 0.243881 0.459614 0.459423 0.040 Uiso 1 1 calc R U . . .
H52B H 0.223060 0.599612 0.436995 0.040 Uiso 1 1 calc R U . . .
H52C H 0.276753 0.523576 0.407275 0.040 Uiso 1 1 calc R U . . .
C53 C 0.10679(6) 0.46769(11) 0.39582(6) 0.0293(2) Uani 1 1 d . . . . .
H53A H 0.065175 0.439094 0.362465 0.044 Uiso 1 1 calc R U . . .
H53B H 0.098118 0.551730 0.409453 0.044 Uiso 1 1 calc R U . . .
H53C H 0.115713 0.411206 0.432677 0.044 Uiso 1 1 calc R U . . .
C54 C 0.15548(6) 0.55888(10) 0.31144(6) 0.0293(2) Uani 1 1 d . . . . .
H54A H 0.196750 0.564095 0.294277 0.044 Uiso 1 1 calc R U . . .
H54B H 0.144777 0.641562 0.325385 0.044 Uiso 1 1 calc R U . . .
H54C H 0.114561 0.528091 0.278001 0.044 Uiso 1 1 calc R U . . .
C55 C 0.64559(9) 0.23230(13) 0.63935(8) 0.0333(3) Uani 0.95 1 d . . P A 1
C56 C 0.68755(9) 0.22124(19) 0.68969(11) 0.0462(5) Uani 0.95 1 d . . P A 1
H56 H 0.721359 0.212318 0.730260 0.055 Uiso 0.95 1 calc R U P A 1
I1 I 0.67174(16) 0.2332(2) 0.66539(14) 0.0338(5) Uiso 0.05 1 d . . P A 2

loop_
_atom_site_aniso_label
_atom_site_aniso_U_11
_atom_site_aniso_U_22
_atom_site_aniso_U_33
_atom_site_aniso_U_23
_atom_site_aniso_U_13
_atom_site_aniso_U_12
O1 0.0164(3) 0.0148(3) 0.0258(4) 0.0002(3) 0.0076(3) -0.0017(2)
N1 0.0153(4) 0.0167(4) 0.0184(4) -0.0012(3) 0.0050(3) -0.0023(3)
C1 0.0170(4) 0.0170(4) 0.0192(4) 0.0027(3) 0.0065(4) -0.0016(3)
C2 0.0185(4) 0.0186(4) 0.0229(5) 0.0028(4) 0.0059(4) 0.0038(4)
C3 0.0214(5) 0.0155(4) 0.0222(5) 0.0001(4) 0.0087(4) 0.0019(3)
C4 0.0173(4) 0.0160(4) 0.0188(4) 0.0009(3) 0.0073(4) -0.0017(3)
C5 0.0161(4) 0.0173(4) 0.0214(4) 0.0003(4) 0.0060(4) 0.0018(3)
C6 0.0186(4) 0.0164(4) 0.0219(5) -0.0010(4) 0.0079(4) 0.0004(3)
C7 0.0188(4) 0.0170(4) 0.0200(4) -0.0012(3) 0.0063(4) 0.0000(3)
C8 0.0167(4) 0.0162(4) 0.0192(4) -0.0015(3) 0.0067(4) -0.0012(3)
C9 0.0159(4) 0.0195(4) 0.0216(5) 0.0007(4) 0.0075(4) -0.0020(3)
C10 0.0161(4) 0.0148(4) 0.0165(4) 0.0002(3) 0.0044(3) -0.0018(3)
C11 0.0176(4) 0.0160(4) 0.0153(4) 0.0007(3) 0.0046(3) 0.0013(3)
C12 0.0139(4) 0.0195(4) 0.0187(4) 0.0008(3) 0.0044(4) 0.0012(3)
C13 0.0151(4) 0.0174(4) 0.0173(4) 0.0004(3) 0.0038(3) -0.0017(3)
C14 0.0164(4) 0.0147(4) 0.0194(4) -0.0005(3) 0.0048(4) 0.0003(3)
C15 0.0137(4) 0.0170(4) 0.0169(4) -0.0003(3) 0.0046(3) 0.0003(3)
C16 0.0151(4) 0.0163(4) 0.0232(5) -0.0037(4) 0.0056(4) -0.0016(3)
C17 0.0149(4) 0.0183(4) 0.0251(5) 0.0020(4) 0.0041(4) -0.0030(3)
C18 0.0230(5) 0.0280(6) 0.0384(6) 0.0123(5) 0.0028(5) -0.0068(4)
C19 0.0243(5) 0.0257(5) 0.0363(6) -0.0082(5) 0.0086(5) -0.0076(4)
C20 0.0176(5) 0.0260(5) 0.0341(6) 0.0008(4) 0.0082(4) -0.0035(4)
C21 0.0206(4) 0.0160(4) 0.0224(5) 0.0016(4) 0.0076(4) 0.0034(4)
C22 0.0300(5) 0.0210(5) 0.0251(5) -0.0037(4) 0.0101(4) 0.0002(4)
C23 0.0234(5) 0.0237(5) 0.0329(6) 0.0037(4) 0.0110(5) 0.0073(4)
C24 0.0282(5) 0.0202(5) 0.0244(5) 0.0056(4) 0.0085(4) 0.0055(4)
C25 0.0198(5) 0.0184(4) 0.0241(5) 0.0035(4) 0.0103(4) 0.0015(4)
C26 0.0211(5) 0.0283(5) 0.0248(5) 0.0011(4) 0.0066(4) 0.0007(4)
O2 0.0214(3) 0.0193(3) 0.0260(4) 0.0001(3) 0.0106(3) -0.0031(3)
N2 0.0202(4) 0.0268(4) 0.0219(4) -0.0014(3) 0.0092(3) -0.0029(3)
C31 0.0200(5) 0.0236(5) 0.0250(5) -0.0013(4) 0.0087(4) -0.0044(4)
C32 0.0228(5) 0.0211(5) 0.0305(5) -0.0017(4) 0.0104(4) 0.0027(4)
C33 0.0241(5) 0.0197(5) 0.0265(5) -0.0040(4) 0.0101(4) -0.0007(4)
C34 0.0208(5) 0.0203(5) 0.0234(5) 0.0018(4) 0.0108(4) -0.0009(4)
C35 0.0248(5) 0.0168(4) 0.0277(5) 0.0020(4) 0.0139(4) 0.0004(4)
C36 0.0275(5) 0.0176(5) 0.0273(5) -0.0036(4) 0.0138(4) -0.0052(4)
C37 0.0210(5) 0.0286(5) 0.0243(5) 0.0021(4) 0.0102(4) 0.0023(4)
C38 0.0195(5) 0.0242(5) 0.0235(5) -0.0017(4) 0.0095(4) -0.0017(4)
C39 0.0237(5) 0.0294(5) 0.0231(5) 0.0032(4) 0.0118(4) -0.0032(4)
C40 0.0176(4) 0.0184(4) 0.0167(4) 0.0003(3) 0.0041(4) -0.0024(3)
C41 0.0172(4) 0.0183(4) 0.0152(4) 0.0002(3) 0.0037(3) 0.0002(3)
C42 0.0158(4) 0.0217(5) 0.0172(4) 0.0004(4) 0.0057(4) 0.0003(3)
C43 0.0177(4) 0.0194(4) 0.0165(4) 0.0002(3) 0.0039(4) -0.0017(3)
C44 0.0214(5) 0.0188(5) 0.0203(5) -0.0029(4) 0.0066(4) -0.0007(4)
C45 0.0179(4) 0.0218(5) 0.0175(4) -0.0017(4) 0.0065(4) -0.0004(4)
C46 0.0219(5) 0.0261(5) 0.0245(5) -0.0064(4) 0.0109(4) -0.0036(4)
C47 0.0206(5) 0.0204(5) 0.0236(5) -0.0014(4) 0.0068(4) -0.0043(4)
C48 0.0349(6) 0.0265(6) 0.0357(6) 0.0075(5) 0.0089(5) -0.0054(5)
C49 0.0451(7) 0.0401(7) 0.0303(6) -0.0088(5) 0.0117(5) -0.0221(6)
C50 0.0270(6) 0.0284(6) 0.0621(9) -0.0031(6) 0.0209(6) -0.0071(5)
C51 0.0197(4) 0.0183(4) 0.0223(5) -0.0023(4) 0.0049(4) 0.0015(4)
C52 0.0269(5) 0.0272(5) 0.0241(5) -0.0081(4) 0.0053(4) -0.0019(4)
C53 0.0245(5) 0.0268(6) 0.0393(6) -0.0084(5) 0.0135(5) 0.0022(4)
C54 0.0336(6) 0.0208(5) 0.0313(6) 0.0034(4) 0.0050(5) 0.0055(4)
C55 0.0304(7) 0.0361(8) 0.0343(8) -0.0071(6) 0.0103(7) -0.0051(6)
C56 0.0351(9) 0.0598(11) 0.0404(10) -0.0104(9) 0.0050(8) -0.0028(8)

loop_
_atom_type_symbol
_atom_type_description
_atom_type_scat_dispersion_real
_atom_type_scat_dispersion_imag
_atom_type_scat_source
C C 0.0033 0.0016 'International Tables Vol C Tables 4.2.6.8 and 6.1.1.4'
H H 0.0000 0.0000 'International Tables Vol C Tables 4.2.6.8 and 6.1.1.4'
I I -0.4742 1.8119 'International Tables Vol C Tables 4.2.6.8 and 6.1.1.4'
N N 0.0061 0.0033 'International Tables Vol C Tables 4.2.6.8 and 6.1.1.4'
O O 0.0106 0.0060 'International Tables Vol C Tables 4.2.6.8 and 6.1.1.4'

loop_
_geom_angle_atom_site_label_1
_geom_angle_atom_site_label_2
_geom_angle_atom_site_label_3
_geom_angle
C10 O1 C9 114.07(7)
C9 N1 C16 108.21(8)
C9 N1 C8 112.57(8)
C16 N1 C8 113.74(8)
C6 C1 C2 118.41(9)
C6 C1 C25 120.50(9)
C2 C1 C25 121.08(9)
C3 C2 C1 120.25(9)
C3 C2 H2 119.9
C1 C2 H2 119.9
C2 C3 C4 121.64(9)
C2 C3 H3 119.2
C4 C3 H3 119.2
C5 C4 C3 117.72(9)
C5 C4 C7 122.60(9)
C3 C4 C7 119.68(9)
C6 C5 C4 121.10(9)
C6 C5 H5 119.4
C4 C5 H5 119.4
C5 C6 C1 120.85(9)
C5 C6 H6 119.6
C1 C6 H6 119.6
C4 C7 C8 114.70(8)
C4 C7 H7A 108.6
C8 C7 H7A 108.6
C4 C7 H7B 108.6
C8 C7 H7B 108.6
H7A C7 H7B 107.6
N1 C8 C7 111.30(8)
N1 C8 H8A 109.4
C7 C8 H8A 109.4
N1 C8 H8B 109.4
C7 C8 H8B 109.4
H8A C8 H8B 108.0
N1 C9 O1 113.91(8)
N1 C9 H9A 108.8
O1 C9 H9A 108.8
N1 C9 H9B 108.8
O1 C9 H9B 108.8
H9A C9 H9B 107.7
O1 C10 C15 120.18(8)
O1 C10 C11 118.62(8)
C15 C10 C11 121.19(8)
C12 C11 C10 116.66(8)
C12 C11 C21 121.26(8)
C10 C11 C21 122.05(8)
C13 C12 C11 123.79(9)
C13 C12 H12 118.1
C11 C12 H12 118.1
C14 C13 C12 117.18(8)
C14 C13 C17 119.71(8)
C12 C13 C17 123.11(8)
C15 C14 C13 121.71(9)
C15 C14 H14 119.1
C13 C14 H14 119.1
C14 C15 C10 119.47(8)
C14 C15 C16 119.81(8)
C10 C15 C16 120.70(8)
N1 C16 C15 113.01(8)
N1 C16 H16A 109.0
C15 C16 H16A 109.0
N1 C16 H16B 109.0
C15 C16 H16B 109.0
H16A C16 H16B 107.8
C20 C17 C18 108.08(9)
C20 C17 C13 112.26(8)
C18 C17 C13 109.53(8)
C20 C17 C19 108.32(9)
C18 C17 C19 109.53(9)
C13 C17 C19 109.08(8)
C17 C18 H18A 109.5
C17 C18 H18B 109.5
H18A C18 H18B 109.5
C17 C18 H18C 109.5
H18A C18 H18C 109.5
H18B C18 H18C 109.5
C17 C19 H19A 109.5
C17 C19 H19B 109.5
H19A C19 H19B 109.5
C17 C19 H19C 109.5
H19A C19 H19C 109.5
H19B C19 H19C 109.5
C17 C20 H20A 109.5
C17 C20 H20B 109.5
H20A C20 H20B 109.5
C17 C20 H20C 109.5
H20A C20 H20C 109.5
H20B C20 H20C 109.5
C22 C21 C11 110.43(8)
C22 C21 C23 106.83(9)
C11 C21 C23 112.18(8)
C22 C21 C24 110.29(9)
C11 C21 C24 109.89(8)
C23 C21 C24 107.13(9)
C21 C22 H22A 109.5
C21 C22 H22B 109.5
H22A C22 H22B 109.5
C21 C22 H22C 109.5
H22A C22 H22C 109.5
H22B C22 H22C 109.5
C21 C23 H23A 109.5
C21 C23 H23B 109.5
H23A C23 H23B 109.5
C21 C23 H23C 109.5
H23A C23 H23C 109.5
H23B C23 H23C 109.5
C21 C24 H24A 109.5
C21 C24 H24B 109.5
H24A C24 H24B 109.5
C21 C24 H24C 109.5
H24A C24 H24C 109.5
H24B C24 H24C 109.5
C26 C25 C1 178.63(11)
C25 C26 H26 180.0
C40 O2 C39 113.64(8)
C39 N2 C38 115.27(9)
C39 N2 C46 109.56(8)
C38 N2 C46 115.15(8)
C36 C31 C32 118.91(10)
C36 C31 C55 120.28(10)
C32 C31 C55 120.67(10)
C36 C31 I1 119.08(11)
C32 C31 I1 121.96(11)
C33 C32 C31 120.10(10)
C33 C32 H32 119.9
C31 C32 H32 119.9
C32 C33 C34 121.35(10)
C32 C33 H33 119.3
C34 C33 H33 119.3
C35 C34 C33 117.92(10)
C35 C34 C37 121.18(9)
C33 C34 C37 120.90(9)
C36 C35 C34 121.26(10)
C36 C35 H35 119.4
C34 C35 H35 119.4
C35 C36 C31 120.37(10)
C35 C36 H36 119.8
C31 C36 H36 119.8
C34 C37 C38 110.82(8)
C34 C37 H37A 109.5
C38 C37 H37A 109.5
C34 C37 H37B 109.5
C38 C37 H37B 109.5
H37A C37 H37B 108.1
N2 C38 C37 117.58(8)
N2 C38 H38A 107.9
C37 C38 H38A 107.9
N2 C38 H38B 107.9
C37 C38 H38B 107.9
H38A C38 H38B 107.2
N2 C39 O2 114.61(8)
N2 C39 H39A 108.6
O2 C39 H39A 108.6
N2 C39 H39B 108.6
O2 C39 H39B 108.6
H39A C39 H39B 107.6
O2 C40 C45 120.53(9)
O2 C40 C41 118.03(8)
C45 C40 C41 121.44(9)
C42 C41 C40 116.74(9)
C42 C41 C51 121.69(8)
C40 C41 C51 121.55(8)
C41 C42 C43 123.55(9)
C41 C42 H42 118.2
C43 C42 H42 118.2
C44 C43 C42 117.24(9)
C44 C43 C47 120.02(9)
C42 C43 C47 122.72(9)
C45 C44 C43 121.65(9)
C45 C44 H44 119.2
C43 C44 H44 119.2
C44 C45 C40 119.30(9)
C44 C45 C46 119.87(9)
C40 C45 C46 120.82(9)
N2 C46 C45 112.99(8)
N2 C46 H46A 109.0
C45 C46 H46A 109.0
N2 C46 H46B 109.0
C45 C46 H46B 109.0
H46A C46 H46B 107.8
C50 C47 C49 108.46(10)
C50 C47 C43 112.15(9)
C49 C47 C43 109.99(9)
C50 C47 C48 108.11(10)
C49 C47 C48 108.99(10)
C43 C47 C48 109.09(9)
C47 C48 H48A 109.5
C47 C48 H48B 109.5
H48A C48 H48B 109.5
C47 C48 H48C 109.5
H48A C48 H48C 109.5
H48B C48 H48C 109.5
C47 C49 H49A 109.5
C47 C49 H49B 109.5
H49A C49 H49B 109.5
C47 C49 H49C 109.5
H49A C49 H49C 109.5
H49B C49 H49C 109.5
C47 C50 H50A 109.5
C47 C50 H50B 109.5
H50A C50 H50B 109.5
C47 C50 H50C 109.5
H50A C50 H50C 109.5
H50B C50 H50C 109.5
C41 C51 C53 111.86(8)
C41 C51 C54 109.25(8)
C53 C51 C54 107.71(9)
C41 C51 C52 110.59(8)
C53 C51 C52 106.79(9)
C54 C51 C52 110.59(9)
C51 C52 H52A 109.5
C51 C52 H52B 109.5
H52A C52 H52B 109.5
C51 C52 H52C 109.5
H52A C52 H52C 109.5
H52B C52 H52C 109.5
C51 C53 H53A 109.5
C51 C53 H53B 109.5
H53A C53 H53B 109.5
C51 C53 H53C 109.5
H53A C53 H53C 109.5
H53B C53 H53C 109.5
C51 C54 H54A 109.5
C51 C54 H54B 109.5
H54A C54 H54B 109.5
C51 C54 H54C 109.5
H54A C54 H54C 109.5
H54B C54 H54C 109.5
C56 C55 C31 175.53(15)
C55 C56 H56 180.0

loop_
_geom_bond_atom_site_label_1
_geom_bond_atom_site_label_2
_geom_bond_distance
O1 C10 1.3837(11)
O1 C9 1.4543(11)
N1 C9 1.4315(13)
N1 C16 1.4706(12)
N1 C8 1.4726(13)
C1 C6 1.3979(14)
C1 C2 1.3989(14)
C1 C25 1.4467(15)
C2 C3 1.3851(15)
C2 H2 0.9500
C3 C4 1.3976(14)
C3 H3 0.9500
C4 C5 1.3959(13)
C4 C7 1.5144(14)
C5 C6 1.3852(14)
C5 H5 0.9500
C6 H6 0.9500
C7 C8 1.5280(14)
C7 H7A 0.9900
C7 H7B 0.9900
C8 H8A 0.9900
C8 H8B 0.9900
C9 H9A 0.9900
C9 H9B 0.9900
C10 C15 1.3963(13)
C10 C11 1.4101(13)
C11 C12 1.3979(13)
C11 C21 1.5361(13)
C12 C13 1.3954(13)
C12 H12 0.9500
C13 C14 1.3927(13)
C13 C17 1.5352(13)
C14 C15 1.3893(13)
C14 H14 0.9500
C15 C16 1.5145(13)
C16 H16A 0.9900
C16 H16B 0.9900
C17 C20 1.5295(14)
C17 C18 1.5324(15)
C17 C19 1.5381(15)
C18 H18A 0.9800
C18 H18B 0.9800
C18 H18C 0.9800
C19 H19A 0.9800
C19 H19B 0.9800
C19 H19C 0.9800
C20 H20A 0.9800
C20 H20B 0.9800
C20 H20C 0.9800
C21 C22 1.5343(15)
C21 C23 1.5382(14)
C21 C24 1.5395(14)
C22 H22A 0.9800
C22 H22B 0.9800
C22 H22C 0.9800
C23 H23A 0.9800
C23 H23B 0.9800
C23 H23C 0.9800
C24 H24A 0.9800
C24 H24B 0.9800
C24 H24C 0.9800
C25 C26 1.1811(15)
C26 H26 0.9500
O2 C40 1.3808(11)
O2 C39 1.4514(12)
N2 C39 1.4195(14)
N2 C38 1.4642(14)
N2 C46 1.4666(13)
C31 C36 1.3962(15)
C31 C32 1.3974(15)
C31 C55 1.417(2)
C31 I1 2.065(3)
C32 C33 1.3835(16)
C32 H32 0.9500
C33 C34 1.3997(14)
C33 H33 0.9500
C34 C35 1.3924(15)
C34 C37 1.5013(16)
C35 C36 1.3841(16)
C35 H35 0.9500
C36 H36 0.9500
C37 C38 1.5399(14)
C37 H37A 0.9900
C37 H37B 0.9900
C38 H38A 0.9900
C38 H38B 0.9900
C39 H39A 0.9900
C39 H39B 0.9900
C40 C45 1.3924(14)
C40 C41 1.4087(13)
C41 C42 1.3956(13)
C41 C51 1.5358(14)
C42 C43 1.3980(14)
C42 H42 0.9500
C43 C44 1.3937(14)
C43 C47 1.5310(14)
C44 C45 1.3907(14)
C44 H44 0.9500
C45 C46 1.5212(14)
C46 H46A 0.9900
C46 H46B 0.9900
C47 C50 1.5273(16)
C47 C49 1.5287(16)
C47 C48 1.5360(16)
C48 H48A 0.9800
C48 H48B 0.9800
C48 H48C 0.9800
C49 H49A 0.9800
C49 H49B 0.9800
C49 H49C 0.9800
C50 H50A 0.9800
C50 H50B 0.9800
C50 H50C 0.9800
C51 C53 1.5372(15)
C51 C54 1.5372(15)
C51 C52 1.5404(15)
C52 H52A 0.9800
C52 H52B 0.9800
C52 H52C 0.9800
C53 H53A 0.9800
C53 H53B 0.9800
C53 H53C 0.9800
C54 H54A 0.9800
C54 H54B 0.9800
C54 H54C 0.9800
C55 C56 1.179(2)
C56 H56 0.9500
